data_7051859
loop_
_publ_author_name
'le Roex, Tanya'
'Nassimbeni, Luigi R.'
'Weber, Edwin'

_publ_section_title
;
 Selectivity and structure of mixed guest clathrates
;
_journal_issue 5
_journal_name_full 'New Journal of Chemistry'
_journal_page_first 856
_journal_paper_doi 10.1039/b718397f
_journal_volume 32
_journal_year 2008
_chemical_formula_moiety '1.5(C28 H18 O2). 1.41(C2 H6 O). 0.59(C2 H3 N)'
_chemical_formula_sum 'C46 H36 N O4'
_chemical_formula_weight 666.76
_chemical_name_common
;
1.5(9,9'-(ethyne-1,2-diyl)difluoren-9-ol). 1.41(ethanol).
0.59(acetonitrile) clathrate
;
_chemical_name_systematic
;
1.5(9,9'-(ethyne-1,2-diyl)difluoren-9-ol). 1.41(ethanol).
0.59(acetonitrile) clathrate
;
_space_group_IT_number 2
_symmetry_cell_setting triclinic
_symmetry_space_group_name_Hall '-P 1'
_symmetry_space_group_name_H-M 'P -1'
_atom_sites_solution_hydrogens geom
_atom_sites_solution_primary direct
_atom_sites_solution_secondary difmap
_audit_creation_method SHELXL-97
_cell_angle_alpha 80.54(3)
_cell_angle_beta 87.79(3)
_cell_angle_gamma 89.66(3)
_cell_formula_units_Z 2
_cell_length_a 9.6310(19)
_cell_length_b 11.548(2)
_cell_length_c 16.154(3)
_cell_measurement_reflns_used 33304
_cell_measurement_temperature 173(2)
_cell_measurement_theta_max 27.88
_cell_measurement_theta_min 1.02
_cell_volume 1770.9(6)
_computing_cell_refinement 'Collect (Nonius, 2000)'
_computing_data_collection 'Collect (Nonius, 2000)'
_computing_data_reduction 'Collect (Nonius, 2000)'
_computing_molecular_graphics 'XSEED, a graphical interface to SHELX (1999)'
_computing_publication_material 'SHELXL-97 (Sheldrick, 1997)'
_computing_structure_refinement 'SHELXL-97 (Sheldrick, 1997)'
_computing_structure_solution 'SHELXS-97 (Sheldrick, 1990)'
_diffrn_ambient_temperature 173(2)
_diffrn_measured_fraction_theta_full 0.973
_diffrn_measured_fraction_theta_max 0.973
_diffrn_measurement_device_type 'Nonius Kappa CCD'
_diffrn_measurement_method 'combination of phi and omega'
_diffrn_radiation_monochromator graphite
_diffrn_radiation_source 'fine-focus sealed tube'
_diffrn_radiation_type MoK\a
_diffrn_radiation_wavelength 0.71073
_diffrn_reflns_av_R_equivalents 0.0329
_diffrn_reflns_av_sigmaI/netI 0.0641
_diffrn_reflns_limit_h_max 12
_diffrn_reflns_limit_h_min -12
_diffrn_reflns_limit_k_max 14
_diffrn_reflns_limit_k_min -15
_diffrn_reflns_limit_l_max 20
_diffrn_reflns_limit_l_min -21
_diffrn_reflns_number 14997
_diffrn_reflns_theta_full 27.85
_diffrn_reflns_theta_max 27.85
_diffrn_reflns_theta_min 4.15
_exptl_absorpt_coefficient_mu 0.079
_exptl_absorpt_correction_type none
_exptl_crystal_colour colourless
_exptl_crystal_density_diffrn 1.250
_exptl_crystal_density_meas ?
_exptl_crystal_density_method .
_exptl_crystal_description 'clear plates'
_exptl_crystal_F_000 702
_exptl_crystal_size_max 0.23
_exptl_crystal_size_mid 0.2
_exptl_crystal_size_min 0.1
_refine_diff_density_max 0.380
_refine_diff_density_min -0.547
_refine_diff_density_rms 0.056
_refine_ls_extinction_method none
_refine_ls_goodness_of_fit_ref 1.058
_refine_ls_hydrogen_treatment mixed
_refine_ls_matrix_type full
_refine_ls_number_parameters 475
_refine_ls_number_reflns 8198
_refine_ls_number_restraints 0
_refine_ls_restrained_S_all 1.058
_refine_ls_R_factor_all 0.0868
_refine_ls_R_factor_gt 0.0468
_refine_ls_shift/su_max 0.000
_refine_ls_shift/su_mean 0.000
_refine_ls_structure_factor_coef Fsqd
_refine_ls_weighting_details 'calc w=1/[\s^2^(Fo^2^)+(0.0659P)^2^+0.1388P] where P=(Fo^2^+2Fc^2^)/3'
_refine_ls_weighting_scheme calc
_refine_ls_wR_factor_gt 0.1142
_refine_ls_wR_factor_ref 0.1290
_reflns_number_gt 5429
_reflns_number_total 8198
_reflns_threshold_expression >2sigma(I)
_cod_data_source_file b718397f.txt
_cod_data_source_block 1.5H2.1.41EtOH.0.59MeCN
_cod_original_cell_volume 1770.8(6)
_cod_original_sg_symbol_H-M P-1
_cod_database_code 7051859

loop_
_symmetry_equiv_pos_as_xyz
'x, y, z'
'-x, -y, -z'

loop_
_atom_site_label
_atom_site_type_symbol
_atom_site_fract_x
_atom_site_fract_y
_atom_site_fract_z
_atom_site_U_iso_or_equiv
_atom_site_adp_type
_atom_site_occupancy
_atom_site_symmetry_multiplicity
_atom_site_calc_flag
_atom_site_refinement_flags
_atom_site_disorder_assembly
_atom_site_disorder_group
C1 C -0.24619(17) 0.54855(14) 0.28182(10) 0.0267(4) Uani 1 1 d . . .
H1 H -0.2333 0.5930 0.2271 0.032 Uiso 1 1 calc R . .
C2 C -0.37666(18) 0.54024(15) 0.32292(11) 0.0329(4) Uani 1 1 d . . .
H2 H -0.4541 0.5783 0.2956 0.039 Uiso 1 1 calc R . .
C3 C -0.39435(18) 0.47690(16) 0.40335(11) 0.0360(4) Uani 1 1 d . . .
H3 H -0.4840 0.4722 0.4304 0.043 Uiso 1 1 calc R . .
C4 C -0.28317(18) 0.42025(15) 0.44508(11) 0.0314(4) Uani 1 1 d . . .
H4 H -0.2958 0.3777 0.5004 0.038 Uiso 1 1 calc R . .
C5 C 0.02003(18) 0.30750(13) 0.50509(10) 0.0285(4) Uani 1 1 d . . .
H5 H -0.0462 0.2866 0.5501 0.034 Uiso 1 1 calc R . .
C6 C 0.15644(19) 0.26868(14) 0.51227(10) 0.0327(4) Uani 1 1 d . . .
H6 H 0.1837 0.2209 0.5626 0.039 Uiso 1 1 calc R . .
C7 C 0.25330(19) 0.29911(15) 0.44660(10) 0.0325(4) Uani 1 1 d . . .
H7 H 0.3457 0.2704 0.4520 0.039 Uiso 1 1 calc R . .
C8 C 0.21689(17) 0.37107(14) 0.37297(10) 0.0268(4) Uani 1 1 d . . .
H8 H 0.2838 0.3930 0.3285 0.032 Uiso 1 1 calc R . .
O9 O 0.03910(12) 0.45044(9) 0.21328(6) 0.0224(2) Uani 1 1 d . . .
C9 C 0.01599(15) 0.48939(12) 0.29273(9) 0.0185(3) Uani 1 1 d . . .
H9 H -0.020(2) 0.391(2) 0.2089(13) 0.058(7) Uiso 1 1 d . . .
C10 C 0.07099(15) 0.61023(13) 0.28154(9) 0.0195(3) Uani 1 1 d . . .
C11 C 0.10385(15) 0.71125(12) 0.27185(9) 0.0189(3) Uani 1 1 d . . .
O12 O 0.19001(11) 0.87719(9) 0.17570(6) 0.0215(2) Uani 1 1 d . . .
C12 C 0.14772(15) 0.83514(12) 0.26130(9) 0.0184(3) Uani 1 1 d . . .
H12 H 0.262(3) 0.826(2) 0.1598(14) 0.062(7) Uiso 1 1 d . . .
C13 C 0.38440(16) 0.79423(13) 0.33453(9) 0.0241(3) Uani 1 1 d . . .
H13 H 0.4153 0.7429 0.2973 0.029 Uiso 1 1 calc R . .
C14 C 0.46635(18) 0.81459(14) 0.39990(10) 0.0286(4) Uani 1 1 d . . .
H14 H 0.5543 0.7774 0.4073 0.034 Uiso 1 1 calc R . .
C15 C 0.41976(19) 0.88905(14) 0.45412(10) 0.0304(4) Uani 1 1 d . . .
H15 H 0.4751 0.9007 0.4995 0.036 Uiso 1 1 calc R . .
C16 C 0.29318(18) 0.94701(14) 0.44318(10) 0.0282(4) Uani 1 1 d . . .
H16 H 0.2631 0.9994 0.4798 0.034 Uiso 1 1 calc R . .
C17 C -0.0163(2) 1.04964(15) 0.38344(11) 0.0349(4) Uani 1 1 d . . .
H17 H 0.0107 1.0891 0.4274 0.042 Uiso 1 1 calc R . .
C18 C -0.1456(2) 1.07020(17) 0.34827(11) 0.0423(5) Uani 1 1 d . . .
H18 H -0.2069 1.1252 0.3681 0.051 Uiso 1 1 calc R . .
C19 C -0.1866(2) 1.01168(17) 0.28464(11) 0.0392(5) Uani 1 1 d . . .
H19 H -0.2765 1.0254 0.2628 0.047 Uiso 1 1 calc R . .
C20 C -0.09734(17) 0.93306(14) 0.25256(10) 0.0291(4) Uani 1 1 d . . .
H20 H -0.1245 0.8936 0.2086 0.035 Uiso 1 1 calc R . .
C21 C 0.15284(17) 0.38863(14) -0.03440(10) 0.0274(4) Uani 1 1 d . . .
H21 H 0.1539 0.4678 -0.0623 0.033 Uiso 1 1 calc R . .
C22 C 0.06991(18) 0.30535(15) -0.06185(10) 0.0326(4) Uani 1 1 d . . .
H22 H 0.0138 0.3279 -0.1089 0.039 Uiso 1 1 calc R . .
C23 C 0.06837(18) 0.18937(15) -0.02108(10) 0.0310(4) Uani 1 1 d . . .
H23 H 0.0126 0.1333 -0.0413 0.037 Uiso 1 1 calc R . .
C24 C 0.14715(16) 0.15455(14) 0.04868(10) 0.0257(4) Uani 1 1 d . . .
H24 H 0.1445 0.0757 0.0770 0.031 Uiso 1 1 calc R . .
C25 C 0.35853(16) 0.13115(13) 0.20678(9) 0.0236(3) Uani 1 1 d . . .
H25 H 0.3165 0.0568 0.2073 0.028 Uiso 1 1 calc R . .
C26 C 0.45433(17) 0.14655(14) 0.26606(10) 0.0274(4) Uani 1 1 d . . .
H26 H 0.4763 0.0822 0.3082 0.033 Uiso 1 1 calc R . .
C27 C 0.51880(17) 0.25429(15) 0.26511(10) 0.0276(4) Uani 1 1 d . . .
H27 H 0.5851 0.2627 0.3058 0.033 Uiso 1 1 calc R . .
C28 C 0.48599(16) 0.34979(14) 0.20440(9) 0.0234(3) Uani 1 1 d . . .
H28 H 0.5301 0.4235 0.2028 0.028 Uiso 1 1 calc R . .
O29 O 0.26495(11) 0.52358(9) 0.10700(7) 0.0240(3) Uani 1 1 d . . .
C29 C 0.33347(15) 0.42695(12) 0.07605(9) 0.0189(3) Uani 1 1 d . . .
H29 H 0.190(3) 0.494(2) 0.1472(14) 0.066(7) Uiso 1 1 d . . .
C30 C 0.45013(16) 0.47961(12) 0.02022(9) 0.0196(3) Uani 1 1 d . . .
C1A C -0.13631(15) 0.49058(12) 0.32269(9) 0.0198(3) Uani 1 1 d . . .
C4A C -0.15305(16) 0.42716(13) 0.40417(9) 0.0219(3) Uani 1 1 d . . .
C5A C -0.01817(16) 0.37733(12) 0.43109(9) 0.0214(3) Uani 1 1 d . . .
C8A C 0.08139(16) 0.40997(12) 0.36591(9) 0.0199(3) Uani 1 1 d . . .
C13A C 0.25801(15) 0.84977(12) 0.32484(9) 0.0189(3) Uani 1 1 d . . .
C16A C 0.21146(16) 0.92731(12) 0.37802(9) 0.0214(3) Uani 1 1 d . . .
C17A C 0.07233(17) 0.96988(13) 0.35257(9) 0.0236(3) Uani 1 1 d . . .
C20A C 0.03199(16) 0.91425(12) 0.28664(9) 0.0212(3) Uani 1 1 d . . .
C21A C 0.23376(15) 0.35420(12) 0.03421(9) 0.0190(3) Uani 1 1 d . . .
C24A C 0.23047(15) 0.23774(12) 0.07644(9) 0.0192(3) Uani 1 1 d . . .
C25A C 0.32529(15) 0.22657(12) 0.14668(9) 0.0186(3) Uani 1 1 d . . .
C28A C 0.38852(15) 0.33536(12) 0.14684(9) 0.0187(3) Uani 1 1 d . . .
O1G O -0.1291(4) 0.2707(3) 0.1869(2) 0.0417(10) Uiso 0.41 1 d P . .
C1G C -0.1904(6) 0.2902(5) 0.1043(4) 0.0388(14) Uiso 0.41 1 d P . .
C2G C -0.2829(5) 0.1939(4) 0.0680(3) 0.0482(14) Uiso 0.59 1 d P . .
N3G N -0.1427(4) 0.3019(3) 0.1616(2) 0.0429(9) Uiso 0.59 1 d P . .
C3G C -0.1992(4) 0.2512(3) 0.1191(2) 0.0308(8) Uiso 0.59 1 d P . .
C4G C -0.2552(6) 0.1715(5) 0.0822(3) 0.0316(14) Uiso 0.41 1 d P . .
O5G O 0.38975(12) 0.72405(11) 0.14060(8) 0.0346(3) Uani 1 1 d . . .
C5G C 0.52211(18) 0.75543(16) 0.10115(12) 0.0354(4) Uani 1 1 d . . .
H5GA H 0.5192 0.7531 0.0403 0.043 Uiso 1 1 calc R . .
H5GB H 0.5932 0.6988 0.1253 0.043 Uiso 1 1 calc R . .
H5G H 0.358(2) 0.653(2) 0.1286(13) 0.054(6) Uiso 1 1 d . . .
C6G C 0.5590(3) 0.8752(2) 0.11443(18) 0.0723(8) Uani 1 1 d . . .
H6GA H 0.4875 0.9307 0.0913 0.109 Uiso 1 1 calc R . .
H6GB H 0.6489 0.8978 0.0861 0.109 Uiso 1 1 calc R . .
H6GC H 0.5650 0.8764 0.1747 0.109 Uiso 1 1 calc R . .

loop_
_atom_site_aniso_label
_atom_site_aniso_U_11
_atom_site_aniso_U_22
_atom_site_aniso_U_33
_atom_site_aniso_U_23
_atom_site_aniso_U_13
_atom_site_aniso_U_12
C1 0.0268(9) 0.0234(8) 0.0318(9) -0.0101(7) -0.0027(7) 0.0009(7)
C2 0.0233(9) 0.0352(9) 0.0452(11) -0.0208(8) -0.0048(8) 0.0052(7)
C3 0.0223(9) 0.0453(10) 0.0453(11) -0.0249(9) 0.0100(8) -0.0062(8)
C4 0.0301(10) 0.0357(9) 0.0302(9) -0.0129(7) 0.0114(7) -0.0098(8)
C5 0.0411(10) 0.0239(8) 0.0194(8) -0.0007(6) 0.0039(7) -0.0068(7)
C6 0.0440(11) 0.0266(9) 0.0250(9) 0.0048(7) -0.0078(8) 0.0004(8)
C7 0.0325(10) 0.0312(9) 0.0323(9) 0.0002(7) -0.0068(8) 0.0064(7)
C8 0.0245(9) 0.0274(8) 0.0269(8) -0.0009(6) 0.0033(7) 0.0008(7)
O9 0.0283(6) 0.0219(6) 0.0173(5) -0.0055(4) 0.0056(4) -0.0033(5)
C9 0.0215(8) 0.0172(7) 0.0165(7) -0.0028(5) 0.0032(6) -0.0015(6)
C10 0.0206(8) 0.0210(8) 0.0160(7) -0.0009(6) 0.0005(6) -0.0004(6)
C11 0.0194(8) 0.0219(8) 0.0151(7) -0.0024(6) -0.0007(6) 0.0005(6)
O12 0.0284(6) 0.0193(5) 0.0159(5) -0.0009(4) 0.0023(4) -0.0001(5)
C12 0.0223(8) 0.0165(7) 0.0160(7) -0.0019(5) 0.0005(6) -0.0004(6)
C13 0.0266(9) 0.0224(8) 0.0230(8) -0.0029(6) -0.0005(7) 0.0005(7)
C14 0.0263(9) 0.0272(8) 0.0312(9) -0.0002(7) -0.0065(7) -0.0009(7)
C15 0.0395(10) 0.0253(8) 0.0263(8) -0.0017(6) -0.0112(7) -0.0067(7)
C16 0.0407(10) 0.0236(8) 0.0210(8) -0.0053(6) -0.0033(7) -0.0026(7)
C17 0.0461(11) 0.0322(9) 0.0271(9) -0.0079(7) 0.0017(8) 0.0133(8)
C18 0.0485(12) 0.0445(11) 0.0326(10) -0.0052(8) 0.0058(9) 0.0268(9)
C19 0.0324(10) 0.0493(11) 0.0339(10) -0.0015(8) -0.0005(8) 0.0167(9)
C20 0.0276(9) 0.0322(9) 0.0267(8) -0.0023(7) -0.0030(7) 0.0049(7)
C21 0.0261(9) 0.0285(9) 0.0248(8) 0.0030(7) 0.0017(7) 0.0014(7)
C22 0.0264(9) 0.0443(10) 0.0259(9) -0.0015(7) -0.0056(7) 0.0004(8)
C23 0.0258(9) 0.0380(10) 0.0309(9) -0.0101(7) -0.0027(7) -0.0072(7)
C24 0.0241(9) 0.0234(8) 0.0295(9) -0.0048(6) 0.0022(7) -0.0042(7)
C25 0.0228(8) 0.0198(8) 0.0257(8) 0.0024(6) 0.0036(7) 0.0008(6)
C26 0.0260(9) 0.0296(9) 0.0234(8) 0.0043(6) 0.0022(7) 0.0056(7)
C27 0.0211(8) 0.0388(9) 0.0232(8) -0.0054(7) -0.0022(7) 0.0013(7)
C28 0.0191(8) 0.0263(8) 0.0253(8) -0.0067(6) 0.0031(6) -0.0031(6)
O29 0.0254(6) 0.0165(5) 0.0296(6) -0.0047(4) 0.0115(5) 0.0011(4)
C29 0.0204(8) 0.0156(7) 0.0203(7) -0.0030(6) 0.0067(6) -0.0002(6)
C30 0.0222(8) 0.0145(7) 0.0214(8) -0.0022(6) 0.0034(6) 0.0010(6)
C1A 0.0196(8) 0.0176(7) 0.0238(8) -0.0084(6) 0.0018(6) -0.0013(6)
C4A 0.0242(8) 0.0200(7) 0.0230(8) -0.0086(6) 0.0049(6) -0.0049(6)
C5A 0.0271(8) 0.0171(7) 0.0202(8) -0.0046(6) 0.0038(6) -0.0045(6)
C8A 0.0240(8) 0.0167(7) 0.0186(7) -0.0024(6) 0.0013(6) -0.0009(6)
C13A 0.0219(8) 0.0161(7) 0.0177(7) -0.0004(5) 0.0010(6) -0.0025(6)
C16A 0.0272(8) 0.0172(7) 0.0188(8) -0.0006(6) 0.0020(6) -0.0029(6)
C17A 0.0300(9) 0.0204(8) 0.0196(8) -0.0017(6) 0.0034(6) 0.0016(6)
C20A 0.0233(8) 0.0190(7) 0.0199(7) 0.0002(6) 0.0024(6) 0.0007(6)
C21A 0.0167(8) 0.0204(7) 0.0187(7) -0.0014(6) 0.0050(6) 0.0001(6)
C24A 0.0181(8) 0.0193(7) 0.0195(7) -0.0023(6) 0.0051(6) -0.0027(6)
C25A 0.0161(7) 0.0194(7) 0.0193(7) -0.0017(6) 0.0047(6) 0.0002(6)
C28A 0.0183(8) 0.0185(7) 0.0182(7) -0.0011(6) 0.0069(6) -0.0007(6)
O5G 0.0310(7) 0.0300(7) 0.0460(7) -0.0189(5) 0.0142(6) -0.0060(5)
C5G 0.0268(9) 0.0380(10) 0.0430(10) -0.0134(8) 0.0091(8) 0.0001(8)
C6G 0.0617(16) 0.0651(15) 0.0979(19) -0.0462(14) 0.0471(14) -0.0373(13)

loop_
_atom_type_symbol
_atom_type_description
_atom_type_scat_dispersion_real
_atom_type_scat_dispersion_imag
_atom_type_scat_source
C C 0.0033 0.0016 'International Tables Vol C Tables 4.2.6.8 and 6.1.1.4'
H H 0.0000 0.0000 'International Tables Vol C Tables 4.2.6.8 and 6.1.1.4'
N N 0.0061 0.0033 'International Tables Vol C Tables 4.2.6.8 and 6.1.1.4'
O O 0.0106 0.0060 'International Tables Vol C Tables 4.2.6.8 and 6.1.1.4'

loop_
_geom_angle_atom_site_label_1
_geom_angle_atom_site_label_2
_geom_angle_atom_site_label_3
_geom_angle
_geom_angle_site_symmetry_1
_geom_angle_site_symmetry_3
_geom_angle_publ_flag
C1A C1 C2 118.25(16) . . ?
C3 C2 C1 120.60(17) . . ?
C2 C3 C4 121.12(15) . . ?
C3 C4 C4A 118.61(16) . . ?
C5A C5 C6 119.01(14) . . ?
C7 C6 C5 120.60(15) . . ?
C6 C7 C8 120.84(16) . . ?
C8A C8 C7 118.56(14) . . ?
O9 C9 C10 106.04(11) . . ?
O9 C9 C1A 114.55(13) . . ?
C10 C9 C1A 108.80(12) . . ?
O9 C9 C8A 113.72(12) . . ?
C10 C9 C8A 111.86(13) . . ?
C1A C9 C8A 101.92(11) . . ?
C11 C10 C9 174.32(16) . . ?
C10 C11 C12 178.44(16) . . ?
O12 C12 C11 110.59(12) . . ?
O12 C12 C20A 108.34(11) . . ?
C11 C12 C20A 112.06(12) . . ?
O12 C12 C13A 114.13(12) . . ?
C11 C12 C13A 109.93(12) . . ?
C20A C12 C13A 101.52(12) . . ?
C13A C13 C14 118.81(15) . . ?
C15 C14 C13 120.08(16) . . ?
C14 C15 C16 121.02(16) . . ?
C16A C16 C15 119.08(15) . . ?
C17A C17 C18 118.32(17) . . ?
C19 C18 C17 121.16(16) . . ?
C18 C19 C20 120.74(18) . . ?
C20A C20 C19 117.99(16) . . ?
C21A C21 C22 118.83(14) . . ?
C21 C22 C23 120.66(16) . . ?
C24 C23 C22 120.90(16) . . ?
C23 C24 C24A 118.63(15) . . ?
C26 C25 C25A 118.68(15) . . ?
C25 C26 C27 121.35(15) . . ?
C26 C27 C28 119.88(15) . . ?
C28A C28 C27 118.81(15) . . ?
O29 C29 C30 105.74(11) . . ?
O29 C29 C21A 112.40(12) . . ?
C30 C29 C21A 114.22(12) . . ?
O29 C29 C28A 112.52(11) . . ?
C30 C29 C28A 110.13(12) . . ?
C21A C29 C28A 102.00(11) . . ?
C30 C30 C29 175.5(2) 2_665 . ?
C1 C1A C4A 121.50(14) . . ?
C1 C1A C9 128.26(14) . . ?
C4A C1A C9 110.15(14) . . ?
C4 C4A C1A 119.90(16) . . ?
C4 C4A C5A 131.23(15) . . ?
C1A C4A C5A 108.86(13) . . ?
C5 C5A C8A 119.91(15) . . ?
C5 C5A C4A 131.40(14) . . ?
C8A C5A C4A 108.69(13) . . ?
C8 C8A C5A 121.05(14) . . ?
C8 C8A C9 128.72(13) . . ?
C5A C8A C9 110.24(13) . . ?
C13 C13A C16A 121.56(15) . . ?
C13 C13A C12 127.82(13) . . ?
C16A C13A C12 110.57(13) . . ?
C16 C16A C13A 119.42(15) . . ?
C16 C16A C17A 132.14(14) . . ?
C13A C16A C17A 108.38(13) . . ?
C17 C17A C20A 120.12(16) . . ?
C17 C17A C16A 131.07(15) . . ?
C20A C17A C16A 108.81(13) . . ?
C20 C20A C17A 121.62(14) . . ?
C20 C20A C12 127.74(14) . . ?
C17A C20A C12 110.64(14) . . ?
C21 C21A C24A 120.64(14) . . ?
C21 C21A C29 129.24(13) . . ?
C24A C21A C29 110.12(13) . . ?
C24 C24A C21A 120.31(14) . . ?
C24 C24A C25A 130.81(14) . . ?
C21A C24A C25A 108.87(13) . . ?
C25 C25A C28A 119.80(15) . . ?
C25 C25A C24A 131.40(14) . . ?
C28A C25A C24A 108.80(13) . . ?
C28 C28A C25A 121.44(14) . . ?
C28 C28A C29 128.37(13) . . ?
C25A C28A C29 110.18(13) . . ?
O1G C1G C2G 124.4(5) . . ?
N3G C3G C4G 166.6(5) . . ?
O5G C5G C6G 109.33(14) . . ?

loop_
_geom_bond_atom_site_label_1
_geom_bond_atom_site_label_2
_geom_bond_distance
_geom_bond_site_symmetry_2
_geom_bond_publ_flag
C1 C1A 1.380(2) . ?
C1 C2 1.395(2) . ?
C2 C3 1.387(3) . ?
C3 C4 1.390(3) . ?
C4 C4A 1.391(2) . ?
C5 C5A 1.389(2) . ?
C5 C6 1.389(3) . ?
C6 C7 1.387(2) . ?
C7 C8 1.390(2) . ?
C8 C8A 1.380(2) . ?
O9 C9 1.4371(17) . ?
C9 C10 1.476(2) . ?
C9 C1A 1.527(2) . ?
C9 C8A 1.526(2) . ?
C10 C11 1.194(2) . ?
C11 C12 1.475(2) . ?
O12 C12 1.4324(17) . ?
C12 C20A 1.523(2) . ?
C12 C13A 1.534(2) . ?
C13 C13A 1.375(2) . ?
C13 C14 1.393(2) . ?
C14 C15 1.386(2) . ?
C15 C16 1.390(3) . ?
C16 C16A 1.387(2) . ?
C17 C17A 1.391(2) . ?
C17 C18 1.391(3) . ?
C18 C19 1.390(3) . ?
C19 C20 1.394(2) . ?
C20 C20A 1.383(2) . ?
C21 C21A 1.383(2) . ?
C21 C22 1.391(2) . ?
C22 C23 1.392(2) . ?
C23 C24 1.386(2) . ?
C24 C24A 1.395(2) . ?
C25 C26 1.388(2) . ?
C25 C25A 1.388(2) . ?
C26 C27 1.391(2) . ?
C27 C28 1.393(2) . ?
C28 C28A 1.376(2) . ?
O29 C29 1.4420(17) . ?
C29 C30 1.482(2) . ?
C29 C21A 1.527(2) . ?
C29 C28A 1.533(2) . ?
C30 C30 1.195(3) 2_665 ?
C1A C4A 1.401(2) . ?
C4A C5A 1.470(2) . ?
C5A C8A 1.402(2) . ?
C13A C16A 1.400(2) . ?
C16A C17A 1.475(2) . ?
C17A C20A 1.399(2) . ?
C21A C24A 1.404(2) . ?
C24A C25A 1.473(2) . ?
C25A C28A 1.400(2) . ?
O1G C1G 1.462(7) . ?
C1G C2G 1.624(8) . ?
N3G C3G 1.129(5) . ?
C3G C4G 1.305(6) . ?
O5G C5G 1.425(2) . ?
C5G C6G 1.482(3) . ?

loop_
_geom_hbond_atom_site_label_D
_geom_hbond_atom_site_label_H
_geom_hbond_atom_site_label_A
_geom_hbond_distance_DH
_geom_hbond_distance_HA
_geom_hbond_distance_DA
_geom_hbond_angle_DHA
_geom_hbond_site_symmetry_A
O9 H9 O1G 0.91(2) 1.83(2) 2.738(4) 173(2) .
O9 H9 N3G 0.91(2) 1.84(2) 2.706(4) 159(2) .
O12 H12 O5G 0.96(2) 1.75(3) 2.7119(18) 174(2) .
O29 H29 O9 0.98(2) 1.79(2) 2.7657(17) 173(2) .
O5G H5G O29 0.93(2) 1.83(2) 2.7559(18) 170(2) .

loop_
_geom_torsion_atom_site_label_1
_geom_torsion_atom_site_label_2
_geom_torsion_atom_site_label_3
_geom_torsion_atom_site_label_4
_geom_torsion
_geom_torsion_site_symmetry_1
_geom_torsion_site_symmetry_2
_geom_torsion_site_symmetry_3
_geom_torsion_site_symmetry_4
_geom_torsion_publ_flag
C1A C1 C2 C3 1.1(2) . . . . ?
C1 C2 C3 C4 0.0(3) . . . . ?
C2 C3 C4 C4A -0.7(2) . . . . ?
C5A C5 C6 C7 0.0(2) . . . . ?
C5 C6 C7 C8 1.4(3) . . . . ?
C6 C7 C8 C8A -1.2(3) . . . . ?
O9 C9 C10 C11 101.4(15) . . . . ?
C1A C9 C10 C11 -22.3(15) . . . . ?
C8A C9 C10 C11 -134.1(15) . . . . ?
C9 C10 C11 C12 150(5) . . . . ?
C10 C11 C12 O12 113(6) . . . . ?
C10 C11 C12 C20A -126(6) . . . . ?
C10 C11 C12 C13A -14(6) . . . . ?
C13A C13 C14 C15 0.4(2) . . . . ?
C13 C14 C15 C16 -1.8(2) . . . . ?
C14 C15 C16 C16A 1.5(2) . . . . ?
C17A C17 C18 C19 0.8(3) . . . . ?
C17 C18 C19 C20 -1.9(3) . . . . ?
C18 C19 C20 C20A 0.8(3) . . . . ?
C21A C21 C22 C23 0.0(2) . . . . ?
C21 C22 C23 C24 1.3(2) . . . . ?
C22 C23 C24 C24A -1.2(2) . . . . ?
C25A C25 C26 C27 -1.3(2) . . . . ?
C25 C26 C27 C28 0.9(2) . . . . ?
C26 C27 C28 C28A 0.7(2) . . . . ?
O29 C29 C30 C30 95(2) . . . 2_665 ?
C21A C29 C30 C30 -141(2) . . . 2_665 ?
C28A C29 C30 C30 -27(3) . . . 2_665 ?
C2 C1 C1A C4A -1.6(2) . . . . ?
C2 C1 C1A C9 -177.73(14) . . . . ?
O9 C9 C1A C1 -56.6(2) . . . . ?
C10 C9 C1A C1 61.82(19) . . . . ?
C8A C9 C1A C1 -179.89(14) . . . . ?
O9 C9 C1A C4A 126.86(13) . . . . ?
C10 C9 C1A C4A -114.68(14) . . . . ?
C8A C9 C1A C4A 3.61(15) . . . . ?
C3 C4 C4A C1A 0.2(2) . . . . ?
C3 C4 C4A C5A -179.76(16) . . . . ?
C1 C1A C4A C4 1.0(2) . . . . ?
C9 C1A C4A C4 177.75(13) . . . . ?
C1 C1A C4A C5A -179.08(13) . . . . ?
C9 C1A C4A C5A -2.30(16) . . . . ?
C6 C5 C5A C8A -1.6(2) . . . . ?
C6 C5 C5A C4A 177.44(15) . . . . ?
C4 C4A C5A C5 0.7(3) . . . . ?
C1A C4A C5A C5 -179.29(15) . . . . ?
C4 C4A C5A C8A 179.78(16) . . . . ?
C1A C4A C5A C8A -0.17(17) . . . . ?
C7 C8 C8A C5A -0.4(2) . . . . ?
C7 C8 C8A C9 179.60(15) . . . . ?
C5 C5A C8A C8 1.8(2) . . . . ?
C4A C5A C8A C8 -177.40(14) . . . . ?
C5 C5A C8A C9 -178.19(13) . . . . ?
C4A C5A C8A C9 2.57(16) . . . . ?
O9 C9 C8A C8 52.4(2) . . . . ?
C10 C9 C8A C8 -67.7(2) . . . . ?
C1A C9 C8A C8 176.25(15) . . . . ?
O9 C9 C8A C5A -127.53(13) . . . . ?
C10 C9 C8A C5A 112.37(14) . . . . ?
C1A C9 C8A C5A -3.71(15) . . . . ?
C14 C13 C13A C16A 1.1(2) . . . . ?
C14 C13 C13A C12 -176.08(13) . . . . ?
O12 C12 C13A C13 -66.80(18) . . . . ?
C11 C12 C13A C13 58.11(18) . . . . ?
C20A C12 C13A C13 176.89(14) . . . . ?
O12 C12 C13A C16A 115.75(13) . . . . ?
C11 C12 C13A C16A -119.34(13) . . . . ?
C20A C12 C13A C16A -0.55(14) . . . . ?
C15 C16 C16A C13A 0.0(2) . . . . ?
C15 C16 C16A C17A 176.78(14) . . . . ?
C13 C13A C16A C16 -1.3(2) . . . . ?
C12 C13A C16A C16 176.29(12) . . . . ?
C13 C13A C16A C17A -178.83(12) . . . . ?
C12 C13A C16A C17A -1.20(16) . . . . ?
C18 C17 C17A C20A 1.3(2) . . . . ?
C18 C17 C17A C16A -177.86(15) . . . . ?
C16 C16A C17A C17 4.8(3) . . . . ?
C13A C16A C17A C17 -178.16(16) . . . . ?
C16 C16A C17A C20A -174.40(15) . . . . ?
C13A C16A C17A C20A 2.65(16) . . . . ?
C19 C20 C20A C17A 1.4(2) . . . . ?
C19 C20 C20A C12 -178.71(14) . . . . ?
C17 C17A C20A C20 -2.4(2) . . . . ?
C16A C17A C20A C20 176.89(13) . . . . ?
C17 C17A C20A C12 177.65(13) . . . . ?
C16A C17A C20A C12 -3.06(16) . . . . ?
O12 C12 C20A C20 61.81(19) . . . . ?
C11 C12 C20A C20 -60.47(19) . . . . ?
C13A C12 C20A C20 -177.72(14) . . . . ?
O12 C12 C20A C17A -118.25(13) . . . . ?
C11 C12 C20A C17A 119.47(14) . . . . ?
C13A C12 C20A C17A 2.22(14) . . . . ?
C22 C21 C21A C24A -1.1(2) . . . . ?
C22 C21 C21A C29 179.49(13) . . . . ?
O29 C29 C21A C21 59.70(18) . . . . ?
C30 C29 C21A C21 -60.8(2) . . . . ?
C28A C29 C21A C21 -179.55(14) . . . . ?
O29 C29 C21A C24A -119.71(13) . . . . ?
C30 C29 C21A C24A 119.81(13) . . . . ?
C28A C29 C21A C24A 1.03(14) . . . . ?
C23 C24 C24A C21A 0.0(2) . . . . ?
C23 C24 C24A C25A -179.02(14) . . . . ?
C21 C21A C24A C24 1.2(2) . . . . ?
C29 C21A C24A C24 -179.36(12) . . . . ?
C21 C21A C24A C25A -179.59(13) . . . . ?
C29 C21A C24A C25A -0.11(15) . . . . ?
C26 C25 C25A C28A 0.1(2) . . . . ?
C26 C25 C25A C24A 179.36(14) . . . . ?
C24 C24A C25A C25 -1.1(3) . . . . ?
C21A C24A C25A C25 179.72(14) . . . . ?
C24 C24A C25A C28A 178.16(14) . . . . ?
C21A C24A C25A C28A -0.98(16) . . . . ?
C27 C28 C28A C25A -1.9(2) . . . . ?
C27 C28 C28A C29 178.62(13) . . . . ?
C25 C25A C28A C28 1.5(2) . . . . ?
C24A C25A C28A C28 -177.93(13) . . . . ?
C25 C25A C28A C29 -178.94(12) . . . . ?
C24A C25A C28A C29 1.67(15) . . . . ?
O29 C29 C28A C28 -61.42(19) . . . . ?
C30 C29 C28A C28 56.27(19) . . . . ?
C21A C29 C28A C28 177.92(14) . . . . ?
O29 C29 C28A C25A 119.02(13) . . . . ?
C30 C29 C28A C25A -123.29(13) . . . . ?
C21A C29 C28A C25A -1.64(14) . . . . ?
